data_2228290
loop_
_publ_author_name
'Asiri, Abdullah M.'
'Khan, Salman A.'
'Tahir, M. Nawaz'

_publ_section_title
;
 2,4,5-Trimethoxybenzaldehyde monohydrate
;
_journal_coeditor_code DN2621
_journal_issue 12
_journal_name_full 'Acta Crystallographica Section E'
_journal_page_first o3270
_journal_paper_doi 10.1107/S160053681004794X
_journal_volume 66
_journal_year 2010
_chemical_formula_iupac 'C10 H12 O4, H2 O'
_chemical_formula_moiety 'C10 H12 O4, H2 O'
_chemical_formula_sum 'C10 H14 O5'
_chemical_formula_weight 214.21
_chemical_name_systematic
;
2,4,5-Trimethoxybenzaldehyde monohydrate
;
_space_group_IT_number 14
_symmetry_cell_setting monoclinic
_symmetry_space_group_name_Hall '-P 2ybc'
_symmetry_space_group_name_H-M 'P 1 21/c 1'
_atom_sites_solution_hydrogens geom
_atom_sites_solution_primary direct
_atom_sites_solution_secondary difmap
_audit_creation_method SHELXL-97
_cell_angle_alpha 90
_cell_angle_beta 108.290(9)
_cell_angle_gamma 90
_cell_formula_units_Z 4
_cell_length_a 18.084(5)
_cell_length_b 4.2456(10)
_cell_length_c 14.600(4)
_cell_measurement_reflns_used 983
_cell_measurement_temperature 296(2)
_cell_measurement_theta_max 25.25
_cell_measurement_theta_min 2.37
_cell_volume 1064.3(5)
_computing_cell_refinement 'SAINT (Bruker, 2009)'
_computing_data_collection 'APEX2 (Bruker, 2009)'
_computing_data_reduction 'SAINT (Bruker, 2009)'
_computing_molecular_graphics 'ORTEP-3 for Windows (Farrugia, 1997) and Mercury (Bruno <i>et al.</i>, 2002)'
_computing_publication_material 'WinGX (Farrugia, 1999) and PLATON (Spek, 2009)'
_computing_structure_refinement 'SHELXL97 (Sheldrick, 2008)'
_computing_structure_solution 'SHELXS97 (Sheldrick, 2008)'
_diffrn_ambient_temperature 296(2)
_diffrn_detector_area_resol_mean 8.20
_diffrn_measured_fraction_theta_full 0.997
_diffrn_measured_fraction_theta_max 0.997
_diffrn_measurement_device_type 'Bruker Kappa APEXII CCD'
_diffrn_measurement_method \w
_diffrn_radiation_monochromator graphite
_diffrn_radiation_source 'fine-focus sealed tube'
_diffrn_radiation_type MoK\a
_diffrn_radiation_wavelength 0.71073
_diffrn_reflns_av_R_equivalents 0.0663
_diffrn_reflns_av_sigmaI/netI 0.0711
_diffrn_reflns_limit_h_max 21
_diffrn_reflns_limit_h_min -21
_diffrn_reflns_limit_k_max 5
_diffrn_reflns_limit_k_min -3
_diffrn_reflns_limit_l_max 17
_diffrn_reflns_limit_l_min -17
_diffrn_reflns_number 8287
_diffrn_reflns_theta_full 25.25
_diffrn_reflns_theta_max 25.25
_diffrn_reflns_theta_min 2.37
_diffrn_standards_number 0
_exptl_absorpt_coefficient_mu 0.108
_exptl_absorpt_correction_T_max 0.995
_exptl_absorpt_correction_T_min 0.992
_exptl_absorpt_correction_type multi-scan
_exptl_absorpt_process_details '(SADABS; Bruker, 2005)'
_exptl_crystal_colour colourless
_exptl_crystal_density_diffrn 1.337
_exptl_crystal_density_method 'not measured'
_exptl_crystal_description needle
_exptl_crystal_F_000 456
_exptl_crystal_size_max 0.22
_exptl_crystal_size_mid 0.10
_exptl_crystal_size_min 0.08
_refine_diff_density_max 0.178
_refine_diff_density_min -0.219
_refine_ls_goodness_of_fit_ref 1.050
_refine_ls_hydrogen_treatment mixed
_refine_ls_matrix_type full
_refine_ls_number_parameters 148
_refine_ls_number_reflns 1915
_refine_ls_number_restraints 3
_refine_ls_restrained_S_all 1.050
_refine_ls_R_factor_all 0.1232
_refine_ls_R_factor_gt 0.0596
_refine_ls_shift/su_max 0.000
_refine_ls_shift/su_mean 0.000
_refine_ls_structure_factor_coef Fsqd
_refine_ls_weighting_details 'calc w=1/[\s^2^(Fo^2^)+(0.0973P)^2^+0.2490P] where P=(Fo^2^+2Fc^2^)/3'
_refine_ls_weighting_scheme calc
_refine_ls_wR_factor_gt 0.1688
_refine_ls_wR_factor_ref 0.2122
_reflns_number_gt 983
_reflns_number_total 1915
_reflns_threshold_expression I>2\s(I)
_cod_data_source_file dn2621.cif
_cod_data_source_block I
_cod_original_sg_symbol_H-M 'P 21/c'
_cod_database_code 2228290
_cod_database_fobs_code 2228290

loop_
_symmetry_equiv_pos_site_id
_symmetry_equiv_pos_as_xyz
1 x,y,z
2 -x,1/2+y,1/2-z
3 -x,-y,-z
4 x,1/2-y,1/2+z

loop_
_atom_site_aniso_label
_atom_site_aniso_U_11
_atom_site_aniso_U_22
_atom_site_aniso_U_33
_atom_site_aniso_U_12
_atom_site_aniso_U_13
_atom_site_aniso_U_23
O1 0.0409(16) 0.094(2) 0.0703(19) 0.0102(14) 0.0084(14) -0.0162(15)
O2 0.0539(16) 0.0718(16) 0.0397(14) 0.0065(12) 0.0060(13) -0.0050(12)
O3 0.0494(16) 0.0691(17) 0.0519(16) 0.0141(13) 0.0071(13) -0.0061(12)
O4 0.056(2) 0.140(3) 0.0593(19) 0.0016(17) 0.0087(16) -0.0300(19)
C1 0.047(2) 0.095(3) 0.059(3) 0.000(2) 0.005(2) -0.012(2)
C2 0.043(2) 0.058(2) 0.048(2) -0.0036(18) 0.0126(18) 0.0013(18)
C3 0.038(2) 0.058(2) 0.056(2) -0.0028(17) 0.0127(19) 0.0030(18)
C4 0.045(2) 0.053(2) 0.045(2) 0.0003(17) 0.0127(18) -0.0022(16)
C5 0.047(2) 0.0455(19) 0.040(2) -0.0056(17) 0.0092(18) 0.0024(15)
C6 0.040(2) 0.050(2) 0.045(2) 0.0006(16) 0.0115(18) 0.0065(16)
C7 0.044(2) 0.055(2) 0.047(2) -0.0051(17) 0.0177(18) -0.0022(17)
C8 0.045(2) 0.080(3) 0.095(3) 0.005(2) 0.019(2) -0.011(2)
C9 0.068(3) 0.068(3) 0.050(2) 0.000(2) 0.012(2) -0.0073(19)
C10 0.052(2) 0.067(2) 0.069(3) 0.0106(19) 0.015(2) -0.005(2)
O5 0.074(2) 0.124(4) 0.083(3) 0.002(3) 0.004(2) 0.020(2)

loop_
_atom_site_type_symbol
_atom_site_label
_atom_site_fract_x
_atom_site_fract_y
_atom_site_fract_z
_atom_site_U_iso_or_equiv
_atom_site_thermal_displace_type
_atom_site_calc_flag
_atom_site_refinement_flags
_atom_site_occupancy
O O1 0.08087(15) 0.7631(7) 0.1135(2) 0.0705(11) Uani . . 1.000
O O2 0.33240(14) 0.6231(6) 0.35470(16) 0.0572(9) Uani . . 1.000
O O3 0.38101(14) 0.2960(6) 0.23792(17) 0.0588(9) Uani . . 1.000
O O4 0.14718(16) 0.2497(8) -0.0759(2) 0.0873(14) Uani . . 1.000
C C1 0.1290(2) 0.4010(10) -0.0160(3) 0.0697(16) Uani . . 1.000
C C2 0.1803(2) 0.4721(8) 0.0809(2) 0.0501(12) Uani . . 1.000
C C3 0.1560(2) 0.6509(8) 0.1459(3) 0.0511(12) Uani . . 1.000
C C4 0.2054(2) 0.7063(8) 0.2389(3) 0.0480(12) Uani . . 1.000
C C5 0.2800(2) 0.5845(7) 0.2667(2) 0.0452(11) Uani . . 1.000
C C6 0.3059(2) 0.4044(8) 0.2018(2) 0.0454(12) Uani . . 1.000
C C7 0.2562(2) 0.3514(8) 0.1105(3) 0.0479(12) Uani . . 1.000
C C8 0.0523(2) 0.9331(10) 0.1787(3) 0.0740(16) Uani . . 1.000
C C9 0.3107(2) 0.8019(9) 0.4243(3) 0.0635(16) Uani . . 1.000
C C10 0.4117(2) 0.1230(9) 0.1747(3) 0.0636(14) Uani . . 1.000
O O5 0.4918(2) 0.2497(10) 0.4398(3) 0.0985(18) Uani . . 1.000
H H1 0.07829 0.47778 -0.03301 0.0837 Uiso . . 1.000
H H4 0.18830 0.82431 0.28205 0.0578 Uiso . . 1.000
H H7 0.27321 0.23288 0.06748 0.0575 Uiso . . 1.000
H H8A 0.08262 1.12102 0.19862 0.1111 Uiso . . 1.000
H H8B 0.05607 0.80482 0.23412 0.1111 Uiso . . 1.000
H H8C -0.00117 0.98883 0.14757 0.1111 Uiso . . 1.000
H H9A 0.26526 0.71063 0.43414 0.0950 Uiso . . 1.000
H H9B 0.29959 1.01451 0.40177 0.0950 Uiso . . 1.000
H H9C 0.35269 0.80171 0.48406 0.0950 Uiso . . 1.000
H H10A 0.41096 0.25222 0.12043 0.0949 Uiso . . 1.000
H H10B 0.38052 -0.06151 0.15245 0.0949 Uiso . . 1.000
H H10C 0.46429 0.06141 0.20837 0.0949 Uiso . . 1.000
H H51 0.452(2) 0.274(13) 0.390(3) 0.1180 Uiso . . 1.000
H H52 0.498(9) 0.09(2) 0.474(9) 0.1180 Uiso . . 0.500
H H53 0.492(9) 0.42(2) 0.472(9) 0.1180 Uiso . . 0.500

loop_
_atom_type_symbol
_atom_type_description
_atom_type_scat_dispersion_real
_atom_type_scat_dispersion_imag
_atom_type_scat_source
C C 0.0033 0.0016 'International Tables Vol C Tables 4.2.6.8 and 6.1.1.4'
H H 0.0000 0.0000 'International Tables Vol C Tables 4.2.6.8 and 6.1.1.4'
O O 0.0106 0.0060 'International Tables Vol C Tables 4.2.6.8 and 6.1.1.4'

loop_
_geom_angle_atom_site_label_1
_geom_angle_atom_site_label_2
_geom_angle_atom_site_label_3
_geom_angle_site_symmetry_1
_geom_angle_site_symmetry_2
_geom_angle_site_symmetry_3
_geom_angle
_geom_angle_publ_flag
C3 O1 C8 . . . 118.4(3) no
C5 O2 C9 . . . 118.6(3) no
C6 O3 C10 . . . 117.7(3) no
H52 O5 H53 . . . 112(10) no
H51 O5 H52 . . . 122(10) no
H51 O5 H53 . . . 103(10) no
O4 C1 C2 . . . 125.2(4) no
C3 C2 C7 . . . 118.6(3) no
C1 C2 C3 . . . 122.3(3) no
C1 C2 C7 . . . 119.1(3) no
O1 C3 C2 . . . 116.4(3) no
O1 C3 C4 . . . 122.6(3) no
C2 C3 C4 . . . 121.0(3) no
C3 C4 C5 . . . 119.5(3) no
C4 C5 C6 . . . 120.4(3) no
O2 C5 C6 . . . 115.2(3) no
O2 C5 C4 . . . 124.4(3) no
C5 C6 C7 . . . 119.2(3) no
O3 C6 C7 . . . 125.8(3) no
O3 C6 C5 . . . 114.9(3) no
C2 C7 C6 . . . 121.3(3) no
O4 C1 H1 . . . 117.00 no
C2 C1 H1 . . . 117.00 no
C3 C4 H4 . . . 120.00 no
C5 C4 H4 . . . 120.00 no
C6 C7 H7 . . . 119.00 no
C2 C7 H7 . . . 119.00 no
O1 C8 H8A . . . 109.00 no
O1 C8 H8B . . . 109.00 no
O1 C8 H8C . . . 109.00 no
H8B C8 H8C . . . 109.00 no
H8A C8 H8B . . . 109.00 no
H8A C8 H8C . . . 109.00 no
O2 C9 H9B . . . 109.00 no
H9A C9 H9C . . . 110.00 no
O2 C9 H9C . . . 109.00 no
H9A C9 H9B . . . 110.00 no
O2 C9 H9A . . . 109.00 no
H9B C9 H9C . . . 109.00 no
O3 C10 H10C . . . 110.00 no
H10A C10 H10C . . . 109.00 no
H10B C10 H10C . . . 109.00 no
H10A C10 H10B . . . 109.00 no
O3 C10 H10A . . . 109.00 no
O3 C10 H10B . . . 109.00 no

loop_
_geom_bond_atom_site_label_1
_geom_bond_atom_site_label_2
_geom_bond_site_symmetry_1
_geom_bond_site_symmetry_2
_geom_bond_distance
_geom_bond_publ_flag
O1 C3 . . 1.376(5) no
O1 C8 . . 1.415(5) no
O2 C5 . . 1.346(4) no
O2 C9 . . 1.419(5) no
O3 C6 . . 1.373(4) no
O3 C10 . . 1.422(5) no
O4 C1 . . 1.211(5) no
O5 H53 . . 0.86(10) no
O5 H51 . . 0.85(4) no
O5 H52 . . 0.83(10) no
C1 C2 . . 1.459(5) no
C2 C3 . . 1.390(5) no
C2 C7 . . 1.400(5) no
C3 C4 . . 1.391(6) no
C4 C5 . . 1.382(5) no
C5 C6 . . 1.407(5) no
C6 C7 . . 1.372(5) no
C1 H1 . . 0.9300 no
C4 H4 . . 0.9300 no
C7 H7 . . 0.9300 no
C8 H8A . . 0.9600 no
C8 H8B . . 0.9600 no
C8 H8C . . 0.9600 no
C9 H9C . . 0.9600 no
C9 H9A . . 0.9600 no
C9 H9B . . 0.9600 no
C10 H10A . . 0.9600 no
C10 H10B . . 0.9600 no
C10 H10C . . 0.9600 no

loop_
_geom_contact_atom_site_label_1
_geom_contact_atom_site_label_2
_geom_contact_distance
_geom_contact_site_symmetry_1
_geom_contact_site_symmetry_2
_geom_contact_publ_flag
O2 O3 2.559(4) . . no
O2 O5 3.181(5) . . no
O3 O5 3.006(5) . . no
O3 O2 2.559(4) . . no
O5 O5 2.714(6) . 3_666 no
O5 C10 3.191(6) . 2_655 no
O5 O3 3.006(5) . . no
O5 O5 2.710(6) . 3_656 no
O5 O2 3.181(5) . . no
O1 H1 2.4500 . . no
O2 H51 2.54(5) . . no
O2 H9B 2.7900 . 1_545 no
O3 H10C 2.8900 . 2_655 no
O3 H51 2.19(4) . . no
O4 H9A 2.8600 . 4_554 no
O4 H7 2.5700 . . no
O4 H8C 2.7100 . 3_565 no
O5 H9C 2.6900 . 3_666 no
O5 H10C 2.8500 . 2_655 no
O5 H52 1.89(10) . 3_656 no
O5 H53 1.86(11) . 3_666 no
C4 C7 3.597(5) . 1_565 no
C7 C4 3.597(5) . 1_545 no
C7 C9 3.494(6) . 4_564 no
C9 C7 3.494(6) . 4_565 no
C10 O5 3.191(6) . 2_645 no
C1 H8C 3.0000 . 3_565 no
C3 H8A 2.8400 . 1_545 no
C4 H8B 2.7100 . . no
C4 H9A 2.7100 . . no
C4 H9B 2.7800 . . no
C4 H8A 2.7500 . . no
C5 H9B 3.0700 . 1_545 no
C6 H10B 2.8400 . 1_565 no
C7 H10B 2.7600 . . no
C7 H10A 2.7900 . . no
C8 H8B 3.0800 . 2_555 no
C8 H4 2.4900 . . no
C9 H4 2.5200 . . no
C10 H7 2.5500 . . no
C10 H10C 3.0000 . 2_655 no
C10 H51 3.06(4) . . no
H1 O1 2.4500 . . no
H4 H8A 2.2900 . . no
H4 H8B 2.2700 . . no
H4 C9 2.5200 . . no
H4 H9B 2.3600 . . no
H4 H9A 2.2700 . . no
H4 C8 2.4900 . . no
H7 O4 2.5700 . . no
H7 C10 2.5500 . . no
H7 H10A 2.3700 . . no
H7 H10B 2.3100 . . no
H8A C3 2.8400 . 1_565 no
H8A C4 2.7500 . . no
H8A H4 2.2900 . . no
H8B C4 2.7100 . . no
H8B C8 3.0800 . 2_545 no
H8B H4 2.2700 . . no
H8C O4 2.7100 . 3_565 no
H8C C1 3.0000 . 3_565 no
H9A H4 2.2700 . . no
H9A C4 2.7100 . . no
H9A O4 2.8600 . 4_555 no
H9B C4 2.7800 . . no
H9B O2 2.7900 . 1_565 no
H9B H4 2.3600 . . no
H9B C5 3.0700 . 1_565 no
H9C O5 2.6900 . 3_666 no
H9C H10B 2.5600 . 4_555 no
H10A H7 2.3700 . . no
H10A C7 2.7900 . . no
H10B C6 2.8400 . 1_545 no
H10B H9C 2.5600 . 4_554 no
H10B H7 2.3100 . . no
H10B C7 2.7600 . . no
H10C O5 2.8500 . 2_645 no
H10C O3 2.8900 . 2_645 no
H10C H10C 2.5800 . 2_655 no
H10C C10 3.0000 . 2_645 no
H10C H10C 2.5800 . 2_645 no
H51 O2 2.54(5) . . no
H51 O3 2.19(4) . . no
H51 C10 3.06(4) . . no
H51 H52 2.45(12) . 3_656 no
H51 H53 2.34(13) . 3_666 no
H52 O5 1.89(10) . 3_656 no
H52 H51 2.45(12) . 3_656 no
H53 O5 1.86(10) . 3_666 no
H53 H51 2.34(12) . 3_666 no

loop_
_geom_hbond_atom_site_label_D
_geom_hbond_atom_site_label_H
_geom_hbond_atom_site_label_A
_geom_hbond_site_symmetry_A
_geom_hbond_distance_DH
_geom_hbond_distance_HA
_geom_hbond_distance_DA
_geom_hbond_angle_DHA
_geom_hbond_publ_flag
O5 H51 O2 . 0.85(4) 2.54(5) 3.181(5) 133(4) yes
O5 H51 O3 . 0.85(4) 2.19(4) 3.006(5) 160(4) yes
O5 H52 O5 3_656 0.83(10) 1.89(10) 2.710(6) 174(19) yes
O5 H53 O5 3_666 0.86(10) 1.86(10) 2.714(6) 169(7) yes

loop_
_geom_torsion_atom_site_label_1
_geom_torsion_atom_site_label_2
_geom_torsion_atom_site_label_3
_geom_torsion_atom_site_label_4
_geom_torsion_site_symmetry_1
_geom_torsion_site_symmetry_2
_geom_torsion_site_symmetry_3
_geom_torsion_site_symmetry_4
_geom_torsion
_geom_torsion_publ_flag
C8 O1 C3 C2 . . . . 176.9(3) no
C8 O1 C3 C4 . . . . -2.0(5) no
C9 O2 C5 C4 . . . . -0.4(5) no
C9 O2 C5 C6 . . . . -180.0(3) no
C10 O3 C6 C5 . . . . -177.6(3) no
C10 O3 C6 C7 . . . . 2.5(5) no
O4 C1 C2 C3 . . . . 179.2(4) no
O4 C1 C2 C7 . . . . -2.1(6) no
C1 C2 C3 O1 . . . . -1.1(5) no
C1 C2 C3 C4 . . . . 177.9(3) no
C7 C2 C3 O1 . . . . -179.8(3) no
C7 C2 C3 C4 . . . . -0.8(5) no
C1 C2 C7 C6 . . . . -178.2(3) no
C3 C2 C7 C6 . . . . 0.6(5) no
O1 C3 C4 C5 . . . . 179.6(3) no
C2 C3 C4 C5 . . . . 0.7(5) no
C3 C4 C5 O2 . . . . -179.9(3) no
C3 C4 C5 C6 . . . . -0.3(5) no
O2 C5 C6 O3 . . . . -0.3(4) no
O2 C5 C6 C7 . . . . 179.7(3) no
C4 C5 C6 O3 . . . . -179.9(3) no
C4 C5 C6 C7 . . . . 0.1(5) no
O3 C6 C7 C2 . . . . 179.7(3) no
C5 C6 C7 C2 . . . . -0.2(5) no
